data_1540597
loop_
_publ_author_name
'Huang, Zhongyan'
'Wang, Chen'
'Tokunaga, Etsuko'
'Sumii, Yuji'
'Shibata, Norio'

_publ_section_title
;
 Stereoselective Synthesis of \b-Lactam-triflones under Catalyst-Free
 Conditions.
;
_journal_issue 22
_journal_name_full 'Organic letters'
_journal_page_first 5610
_journal_page_last 5613
_journal_paper_doi 10.1021/acs.orglett.5b02827
_journal_volume 17
_journal_year 2015
_chemical_formula_moiety 'C22 H15 Cl F3 N O3 S'
_chemical_formula_sum 'C22 H15 Cl F3 N O3 S'
_chemical_formula_weight 465.87
_space_group_IT_number 14
_symmetry_cell_setting monoclinic
_symmetry_Int_Tables_number 14
_symmetry_space_group_name_Hall '-P 2yn'
_symmetry_space_group_name_H-M 'P 1 21/n 1'
_atom_sites_solution_hydrogens geom
_atom_sites_solution_primary direct
_atom_sites_solution_secondary difmap
_cell_angle_alpha 90.0000
_cell_angle_beta 95.9749(16)
_cell_angle_gamma 90.0000
_cell_formula_units_Z 4
_cell_length_a 10.3902(5)
_cell_length_b 11.1304(4)
_cell_length_c 17.5579(7)
_cell_measurement_reflns_used 15750
_cell_measurement_temperature 173
_cell_measurement_theta_max 27.46
_cell_measurement_theta_min 3.02
_cell_volume 2019.49(15)
_computing_cell_refinement 'RAPID AUTO'
_computing_data_collection 'RAPID AUTO (Rigaku, ????)'
_computing_data_reduction 'RAPID AUTO'
_computing_molecular_graphics 'CrystalStructure 4.0'
_computing_publication_material 'CrystalStructure 4.0 (Rigaku, 2010)'
_computing_structure_refinement 'SHELXL97 (Sheldrick, 2008)'
_computing_structure_solution 'SHELXS97 (Sheldrick, 2008)'
_diffrn_ambient_temperature 173
_diffrn_detector_area_resol_mean 10.000
_diffrn_measured_fraction_theta_full 0.991
_diffrn_measured_fraction_theta_max 0.991
_diffrn_measurement_device_type 'Rigaku R-AXIS RAPID'
_diffrn_measurement_method \w
_diffrn_radiation_type 'Mo K\a'
_diffrn_radiation_wavelength 0.71075
_diffrn_reflns_av_R_equivalents 0.0280
_diffrn_reflns_limit_h_max 13
_diffrn_reflns_limit_h_min -13
_diffrn_reflns_limit_k_max 14
_diffrn_reflns_limit_k_min -13
_diffrn_reflns_limit_l_max 22
_diffrn_reflns_limit_l_min -21
_diffrn_reflns_number 18955
_diffrn_reflns_theta_full 27.46
_diffrn_reflns_theta_max 27.46
_diffrn_standards_number 0
_exptl_absorpt_coefficient_mu 0.345
_exptl_absorpt_correction_T_max 0.933
_exptl_absorpt_correction_T_min 0.854
_exptl_absorpt_correction_type multi-scan
_exptl_absorpt_process_details 'ABSCOR (Rigaku, 1995)'
_exptl_crystal_colour colorless
_exptl_crystal_density_diffrn 1.532
_exptl_crystal_density_method 'not measured'
_exptl_crystal_description block
_exptl_crystal_F_000 952.00
_exptl_crystal_size_max 0.200
_exptl_crystal_size_mid 0.200
_exptl_crystal_size_min 0.200
_refine_diff_density_max 0.410
_refine_diff_density_min -0.460
_refine_ls_extinction_method none
_refine_ls_goodness_of_fit_ref 1.217
_refine_ls_hydrogen_treatment constr
_refine_ls_number_parameters 280
_refine_ls_number_reflns 4584
_refine_ls_number_restraints 0
_refine_ls_R_factor_gt 0.0421
_refine_ls_shift/su_max 0.000
_refine_ls_structure_factor_coef Fsqd
_refine_ls_weighting_details 'w = 1/[\s^2^(Fo^2^)+(0.0129P)^2^+3.5089P] where P=(Fo^2^+2Fc^2^)/3'
_refine_ls_weighting_scheme calc
_refine_ls_wR_factor_ref 0.1109
_reflns_number_gt 3837
_reflns_number_total 4584
_reflns_threshold_expression F^2^>2.0\s(F^2^)
_cod_data_source_file ol5b02827_si_002.cif
_cod_data_source_block 20150108-2
_cod_original_cell_volume 2019.48(14)
_cod_database_code 1540597

loop_
_symmetry_equiv_pos_site_id
_symmetry_equiv_pos_as_xyz
1 +X,+Y,+Z
2 1/2-X,1/2+Y,1/2-Z
3 -X,-Y,-Z
4 1/2+X,1/2-Y,1/2+Z

loop_
_atom_site_label
_atom_site_type_symbol
_atom_site_fract_x
_atom_site_fract_y
_atom_site_fract_z
_atom_site_U_iso_or_equiv
_atom_site_adp_type
_atom_site_occupancy
_atom_site_symmetry_multiplicity
_atom_site_calc_flag
_atom_site_refinement_flags
Cl21 Cl -0.33200(8) 0.43109(7) 0.29459(5) 0.0422(2) Uani 1.0 4 d .
S29 S 0.20752(6) 0.48528(5) 0.11680(3) 0.02045(14) Uani 1.0 4 d .
F26 F 0.36433(16) 0.52553(16) 0.01055(10) 0.0380(4) Uani 1.0 4 d .
F27 F 0.46257(15) 0.52018(16) 0.12480(11) 0.0413(5) Uani 1.0 4 d .
F28 F 0.34278(17) 0.67126(14) 0.08924(11) 0.0419(5) Uani 1.0 4 d .
O1 O 0.10321(17) 0.54376(16) 0.07209(10) 0.0270(4) Uani 1.0 4 d .
O30 O 0.2254(2) 0.49716(17) 0.19822(10) 0.0318(5) Uani 1.0 4 d .
O31 O 0.18911(19) 0.32638(18) -0.05611(10) 0.0305(5) Uani 1.0 4 d .
N2 N 0.0518(2) 0.24424(18) 0.02919(11) 0.0201(4) Uani 1.0 4 d .
C3 C -0.0646(3) 0.1718(3) -0.08917(14) 0.0261(6) Uani 1.0 4 d .
C4 C -0.1615(3) 0.1008(3) -0.12562(16) 0.0334(7) Uani 1.0 4 d .
C5 C -0.2402(3) 0.0313(3) -0.08390(17) 0.0335(7) Uani 1.0 4 d .
C6 C -0.2189(3) 0.0299(3) -0.00485(17) 0.0305(6) Uani 1.0 4 d .
C7 C -0.1216(3) 0.1002(3) 0.03286(15) 0.0259(6) Uani 1.0 4 d .
C8 C -0.0459(3) 0.1718(2) -0.00952(14) 0.0205(5) Uani 1.0 4 d .
C9 C 0.3416(3) 0.2717(2) 0.11441(15) 0.0231(5) Uani 1.0 4 d .
C10 C 0.4318(3) 0.2574(3) 0.06197(17) 0.0322(6) Uani 1.0 4 d .
C11 C 0.5501(3) 0.2041(3) 0.0850(2) 0.0428(8) Uani 1.0 4 d .
C12 C 0.5782(3) 0.1646(3) 0.1593(2) 0.0431(8) Uani 1.0 4 d .
C13 C 0.4886(3) 0.1771(3) 0.21147(18) 0.0362(7) Uani 1.0 4 d .
C14 C 0.3703(3) 0.2311(3) 0.18939(16) 0.0278(6) Uani 1.0 4 d .
C15 C -0.0129(3) 0.3074(3) 0.15812(13) 0.0208(5) Uani 1.0 4 d .
C16 C -0.1062(3) 0.3876(3) 0.12662(14) 0.0240(6) Uani 1.0 4 d .
C17 C -0.2034(3) 0.4276(3) 0.16919(15) 0.0270(6) Uani 1.0 4 d .
C18 C -0.2063(3) 0.3857(3) 0.24293(15) 0.0285(6) Uani 1.0 4 d .
C19 C -0.1149(3) 0.3065(3) 0.27566(16) 0.0360(7) Uani 1.0 4 d .
C20 C -0.0180(3) 0.2673(3) 0.23285(15) 0.0320(6) Uani 1.0 4 d .
C22 C 0.1543(3) 0.3049(3) 0.00565(14) 0.0218(5) Uani 1.0 4 d .
C23 C 0.2115(3) 0.3284(2) 0.08991(13) 0.0197(5) Uani 1.0 4 d .
C24 C 0.0891(3) 0.2557(3) 0.11221(13) 0.0199(5) Uani 1.0 4 d .
C25 C 0.3553(3) 0.5528(3) 0.08288(16) 0.0280(6) Uani 1.0 4 d .
H3 H -0.0117 0.2198 -0.1180 0.0306 Uani 1.0 4 calc R
H4 H -0.1743 0.0995 -0.1800 0.0361 Uani 1.0 4 calc R
H5 H -0.3083 -0.0150 -0.1095 0.0397 Uani 1.0 4 calc R
H6 H -0.2710 -0.0193 0.0238 0.0358 Uani 1.0 4 calc R
H7 H -0.1071 0.0992 0.0872 0.0321 Uani 1.0 4 calc R
H10 H 0.4125 0.2840 0.0106 0.0376 Uani 1.0 4 calc R
H11 H 0.6122 0.1948 0.0493 0.0503 Uani 1.0 4 calc R
H12 H 0.6597 0.1287 0.1747 0.0458 Uani 1.0 4 calc R
H13 H 0.5078 0.1487 0.2624 0.0434 Uani 1.0 4 calc R
H14 H 0.3088 0.2405 0.2254 0.0318 Uani 1.0 4 calc R
H16 H -0.1036 0.4152 0.0756 0.0297 Uani 1.0 4 calc R
H17 H -0.2667 0.4830 0.1478 0.0314 Uani 1.0 4 calc R
H19 H -0.1181 0.2792 0.3267 0.0415 Uani 1.0 4 calc R
H20 H 0.0454 0.2124 0.2548 0.0378 Uani 1.0 4 calc R
H24 H 0.1175 0.1757 0.1338 0.0241 Uani 1.0 4 calc R

loop_
_atom_site_aniso_label
_atom_site_aniso_U_11
_atom_site_aniso_U_22
_atom_site_aniso_U_33
_atom_site_aniso_U_12
_atom_site_aniso_U_13
_atom_site_aniso_U_23
Cl21 0.0377(4) 0.0460(5) 0.0479(5) -0.0104(4) 0.0274(4) -0.0184(4)
S29 0.0208(3) 0.0191(3) 0.0216(3) 0.0029(3) 0.0025(3) -0.0003(3)
F26 0.0357(10) 0.0435(10) 0.0372(10) -0.0071(8) 0.0146(8) -0.0013(8)
F27 0.0218(9) 0.0407(10) 0.0593(12) -0.0017(7) -0.0056(8) -0.0026(9)
F28 0.0384(10) 0.0216(9) 0.0666(13) -0.0034(7) 0.0099(9) -0.0015(8)
O1 0.0235(10) 0.0237(10) 0.0333(10) 0.0045(7) 0.0010(8) 0.0038(8)
O30 0.0435(12) 0.0291(11) 0.0225(9) 0.0047(9) 0.0027(8) -0.0038(8)
O31 0.0351(11) 0.0357(11) 0.0220(9) -0.0052(9) 0.0097(8) 0.0000(8)
N2 0.0212(11) 0.0227(11) 0.0166(10) 0.0010(8) 0.0035(8) -0.0007(8)
C3 0.0312(15) 0.0233(13) 0.0238(13) 0.0024(11) 0.0033(11) -0.0019(10)
C4 0.0444(18) 0.0270(14) 0.0266(14) 0.0047(12) -0.0070(12) -0.0056(11)
C5 0.0299(15) 0.0226(14) 0.0457(17) 0.0024(11) -0.0068(12) -0.0096(12)
C6 0.0253(14) 0.0238(14) 0.0430(16) -0.0015(11) 0.0068(12) -0.0044(12)
C7 0.0270(14) 0.0258(13) 0.0254(13) 0.0003(11) 0.0055(11) -0.0026(10)
C8 0.0198(12) 0.0180(12) 0.0236(12) 0.0037(9) 0.0022(10) -0.0031(9)
C9 0.0199(13) 0.0163(12) 0.0331(14) 0.0019(9) 0.0024(10) -0.0017(10)
C10 0.0267(15) 0.0276(14) 0.0437(17) 0.0044(11) 0.0110(12) 0.0039(12)
C11 0.0279(17) 0.0332(16) 0.070(3) 0.0081(13) 0.0183(15) 0.0047(15)
C12 0.0222(16) 0.0293(16) 0.076(3) 0.0077(12) -0.0031(15) 0.0041(15)
C13 0.0308(16) 0.0271(15) 0.0475(18) 0.0042(12) -0.0108(13) 0.0002(13)
C14 0.0266(14) 0.0228(13) 0.0330(14) 0.0022(11) -0.0018(11) -0.0036(11)
C15 0.0210(13) 0.0230(12) 0.0188(12) -0.0011(10) 0.0041(9) -0.0008(9)
C16 0.0217(13) 0.0289(14) 0.0218(12) 0.0001(10) 0.0047(10) 0.0018(10)
C17 0.0208(13) 0.0289(14) 0.0320(14) 0.0005(11) 0.0059(11) -0.0023(11)
C18 0.0255(14) 0.0323(15) 0.0301(14) -0.0075(11) 0.0136(11) -0.0109(11)
C19 0.0437(18) 0.0451(18) 0.0212(13) -0.0007(14) 0.0123(12) 0.0023(12)
C20 0.0361(16) 0.0371(16) 0.0233(13) 0.0061(12) 0.0057(12) 0.0052(11)
C22 0.0226(13) 0.0206(12) 0.0226(12) 0.0022(10) 0.0046(10) -0.0014(9)
C23 0.0214(13) 0.0187(12) 0.0193(12) 0.0012(9) 0.0037(9) -0.0004(9)
C24 0.0208(13) 0.0208(12) 0.0182(12) 0.0007(9) 0.0023(9) 0.0005(9)
C25 0.0219(14) 0.0239(14) 0.0381(16) -0.0016(10) 0.0031(11) -0.0017(11)
H3 0.0304 0.0304 0.0304 0.0000 0.0000 0.0000
H4 0.0358 0.0358 0.0358 0.0000 0.0000 0.0000
H5 0.0394 0.0394 0.0394 0.0000 0.0000 0.0000
H6 0.0355 0.0355 0.0355 0.0000 0.0000 0.0000
H7 0.0319 0.0319 0.0319 0.0000 0.0000 0.0000
H10 0.0373 0.0373 0.0373 0.0000 0.0000 0.0000
H11 0.0499 0.0499 0.0499 0.0000 0.0000 0.0000
H12 0.0454 0.0454 0.0454 0.0000 0.0000 0.0000
H13 0.0431 0.0431 0.0431 0.0000 0.0000 0.0000
H14 0.0316 0.0316 0.0316 0.0000 0.0000 0.0000
H16 0.0295 0.0295 0.0295 0.0000 0.0000 0.0000
H17 0.0312 0.0312 0.0312 0.0000 0.0000 0.0000
H19 0.0412 0.0412 0.0412 0.0000 0.0000 0.0000
H20 0.0375 0.0375 0.0375 0.0000 0.0000 0.0000
H24 0.0239 0.0239 0.0239 0.0000 0.0000 0.0000

loop_
_atom_type_symbol
_atom_type_description
_atom_type_scat_dispersion_real
_atom_type_scat_dispersion_imag
_atom_type_scat_source
C C 0.0033 0.0016
;
International Tables for Crystallography
(1992, Vol. C, Tables 4.2.6.8 and 6.1.1.4)
;
H H 0.0000 0.0000
;
International Tables for Crystallography
(1992, Vol. C, Table 6.1.1.4)
;
Cl Cl 0.1484 0.1585
;
International Tables for Crystallography
(1992, Vol. C, Tables 4.2.6.8 and 6.1.1.4)
;
F F 0.0171 0.0103
;
International Tables for Crystallography
(1992, Vol. C, Tables 4.2.6.8 and 6.1.1.4)
;
N N 0.0061 0.0033
;
International Tables for Crystallography
(1992, Vol. C, Tables 4.2.6.8 and 6.1.1.4)
;
O O 0.0106 0.0060
;
International Tables for Crystallography
(1992, Vol. C, Tables 4.2.6.8 and 6.1.1.4)
;
S S 0.1246 0.1234
;
International Tables for Crystallography
(1992, Vol. C, Tables 4.2.6.8 and 6.1.1.4)
;

loop_
_geom_angle_atom_site_label_1
_geom_angle_atom_site_label_2
_geom_angle_atom_site_label_3
_geom_angle
_geom_angle_publ_flag
O1 S29 O30 121.37(12) yes
O1 S29 C23 109.45(11) yes
O1 S29 C25 104.14(12) yes
O30 S29 C23 110.25(11) yes
O30 S29 C25 104.88(13) yes
C23 S29 C25 105.30(12) yes
C8 N2 C22 133.0(2) yes
C8 N2 C24 128.8(2) yes
C22 N2 C24 97.13(19) yes
C4 C3 C8 118.9(3) yes
C3 C4 C5 120.9(3) yes
C4 C5 C6 119.7(3) yes
C5 C6 C7 120.3(3) yes
C6 C7 C8 119.5(3) yes
N2 C8 C3 120.1(3) yes
N2 C8 C7 119.2(3) yes
C3 C8 C7 120.7(3) yes
C10 C9 C14 119.7(3) yes
C10 C9 C23 120.2(3) yes
C14 C9 C23 120.0(3) yes
C9 C10 C11 119.6(3) yes
C10 C11 C12 120.4(4) yes
C11 C12 C13 120.3(3) yes
C12 C13 C14 119.9(3) yes
C9 C14 C13 120.0(3) yes
C16 C15 C20 119.2(3) yes
C16 C15 C24 122.1(2) yes
C20 C15 C24 118.6(3) yes
C15 C16 C17 120.5(3) yes
C16 C17 C18 119.0(3) yes
Cl21 C18 C17 118.8(2) yes
Cl21 C18 C19 119.4(3) yes
C17 C18 C19 121.8(3) yes
C18 C19 C20 118.9(3) yes
C15 C20 C19 120.7(3) yes
O31 C22 N2 133.7(3) yes
O31 C22 C23 134.7(3) yes
N2 C22 C23 91.59(19) yes
S29 C23 C9 111.85(16) yes
S29 C23 C22 113.10(16) yes
S29 C23 C24 112.68(17) yes
C9 C23 C22 116.2(2) yes
C9 C23 C24 115.6(2) yes
C22 C23 C24 85.01(17) yes
N2 C24 C15 115.76(19) yes
N2 C24 C23 86.27(17) yes
C15 C24 C23 124.1(2) yes
S29 C25 F26 111.01(18) yes
S29 C25 F27 112.75(19) yes
S29 C25 F28 106.36(19) yes
F26 C25 F27 109.5(3) yes
F26 C25 F28 109.1(3) yes
F27 C25 F28 108.1(2) yes
C4 C3 H3 120.546 no
C8 C3 H3 120.528 no
C3 C4 H4 119.527 no
C5 C4 H4 119.537 no
C4 C5 H5 120.171 no
C6 C5 H5 120.171 no
C5 C6 H6 119.859 no
C7 C6 H6 119.867 no
C6 C7 H7 120.267 no
C8 C7 H7 120.271 no
C9 C10 H10 120.186 no
C11 C10 H10 120.181 no
C10 C11 H11 119.816 no
C12 C11 H11 119.810 no
C11 C12 H12 119.828 no
C13 C12 H12 119.830 no
C12 C13 H13 120.066 no
C14 C13 H13 120.061 no
C9 C14 H14 119.984 no
C13 C14 H14 119.982 no
C15 C16 H16 119.745 no
C17 C16 H16 119.754 no
C16 C17 H17 120.516 no
C18 C17 H17 120.529 no
C18 C19 H19 120.558 no
C20 C19 H19 120.558 no
C15 C20 H20 119.651 no
C19 C20 H20 119.655 no
N2 C24 H24 109.481 no
C15 C24 H24 109.480 no
C23 C24 H24 109.488 no

loop_
_geom_bond_atom_site_label_1
_geom_bond_atom_site_label_2
_geom_bond_distance
_geom_bond_publ_flag
Cl21 C18 1.741(3) yes
S29 O1 1.4274(18) yes
S29 O30 1.4284(19) yes
S29 C23 1.811(3) yes
S29 C25 1.863(3) yes
F26 C25 1.318(4) yes
F27 C25 1.321(3) yes
F28 C25 1.331(3) yes
O31 C22 1.202(4) yes
N2 C8 1.414(3) yes
N2 C22 1.361(4) yes
N2 C24 1.474(3) yes
C3 C4 1.383(4) yes
C3 C8 1.392(4) yes
C4 C5 1.388(5) yes
C5 C6 1.383(5) yes
C6 C7 1.390(4) yes
C7 C8 1.389(4) yes
C9 C10 1.390(4) yes
C9 C14 1.394(4) yes
C9 C23 1.513(4) yes
C10 C11 1.386(5) yes
C11 C12 1.380(5) yes
C12 C13 1.379(5) yes
C13 C14 1.386(4) yes
C15 C16 1.389(4) yes
C15 C20 1.393(4) yes
C15 C24 1.510(4) yes
C16 C17 1.391(4) yes
C17 C18 1.380(4) yes
C18 C19 1.376(4) yes
C19 C20 1.388(5) yes
C22 C23 1.558(4) yes
C23 C24 1.590(4) yes
C3 H3 0.950 no
C4 H4 0.950 no
C5 H5 0.950 no
C6 H6 0.950 no
C7 H7 0.950 no
C10 H10 0.950 no
C11 H11 0.950 no
C12 H12 0.950 no
C13 H13 0.950 no
C14 H14 0.950 no
C16 H16 0.950 no
C17 H17 0.950 no
C19 H19 0.950 no
C20 H20 0.950 no
C24 H24 1.000 no

loop_
_geom_contact_atom_site_label_1
_geom_contact_atom_site_label_2
_geom_contact_distance
_geom_contact_publ_flag
_geom_contact_site_symmetry_2
S29 O31 3.5015(19) no .
S29 N2 3.415(2) no .
S29 C14 3.470(3) no .
S29 C15 3.167(3) no .
S29 C16 3.457(3) no .
F26 O1 3.030(3) no .
F26 O31 3.026(3) no .
F26 C9 3.385(3) no .
F26 C10 3.175(4) no .
F26 C22 3.280(3) no .
F26 C23 3.121(3) no .
F27 O30 2.908(3) no .
F27 C9 3.036(3) no .
F27 C10 3.131(4) no .
F27 C14 3.575(4) no .
F27 C23 3.377(3) no .
F28 O1 2.854(3) no .
F28 O30 3.064(3) no .
O1 O31 3.484(3) no .
O1 N2 3.447(3) no .
O1 C15 3.322(3) no .
O1 C16 3.018(4) no .
O1 C22 2.973(3) no .
O1 C24 3.289(3) no .
O30 C9 3.208(4) no .
O30 C14 3.333(4) no .
O30 C15 3.274(4) no .
O30 C24 3.326(3) no .
O31 C3 3.151(4) no .
O31 C8 3.164(4) no .
O31 C9 3.295(3) no .
O31 C10 3.187(4) no .
O31 C24 3.328(3) no .
N2 C9 3.234(4) no .
N2 C16 2.958(4) no .
C3 C6 2.784(4) no .
C3 C22 3.059(4) no .
C4 C7 2.770(4) no .
C5 C8 2.770(4) no .
C7 C15 3.305(4) no .
C7 C16 3.594(4) no .
C7 C24 3.016(4) no .
C8 C15 3.294(4) no .
C8 C16 3.491(4) no .
C8 C23 3.502(4) no .
C9 C12 2.771(4) no .
C9 C25 3.184(4) no .
C10 C13 2.777(5) no .
C10 C22 2.996(4) no .
C10 C25 3.412(4) no .
C11 C14 2.767(5) no .
C14 C24 3.103(4) no .
C15 C18 2.764(4) no .
C15 C22 3.340(4) no .
C16 C19 2.778(4) no .
C16 C23 3.491(4) no .
C17 C20 2.774(4) no .
Cl21 C3 3.514(3) no 4_455
F26 F26 2.937(3) no 3_665
F26 F27 3.167(3) no 3_665
F26 C10 3.536(4) no 3_665
F26 C16 3.548(3) no 3_565
F26 C17 3.454(3) no 3_565
F26 C25 3.596(4) no 3_665
F27 F26 3.167(3) no 3_665
F28 C3 3.377(4) no 3_565
F28 C4 3.263(4) no 3_565
F28 C5 3.476(4) no 3_565
O1 O1 3.290(3) no 3_565
O1 O31 3.349(3) no 3_565
O1 N2 3.276(3) no 3_565
O1 C3 3.209(4) no 3_565
O1 C8 3.384(3) no 3_565
O1 C16 3.575(3) no 3_565
O1 C22 3.332(3) no 3_565
O30 C4 3.373(4) no 4_555
O30 C13 3.493(4) no 2_555
O30 C14 3.475(4) no 2_555
O31 O1 3.349(3) no 3_565
O31 C16 3.492(4) no 3_565
O31 C17 3.395(4) no 3_565
N2 O1 3.276(3) no 3_565
N2 C6 3.558(4) no 3_555
C3 Cl21 3.514(3) no 4_554
C3 F28 3.377(4) no 3_565
C3 O1 3.209(4) no 3_565
C4 F28 3.263(4) no 3_565
C4 O30 3.373(4) no 4_454
C5 F28 3.476(4) no 3_565
C5 C9 3.557(4) no 3_555
C6 N2 3.558(4) no 3_555
C6 C8 3.540(4) no 3_555
C6 C11 3.577(5) no 1_455
C7 C8 3.537(4) no 3_555
C8 O1 3.384(3) no 3_565
C8 C6 3.540(4) no 3_555
C8 C7 3.537(4) no 3_555
C9 C5 3.557(4) no 3_555
C10 F26 3.536(4) no 3_665
C11 C6 3.577(5) no 1_655
C12 C18 3.541(4) no 1_655
C13 O30 3.493(4) no 2_545
C14 O30 3.475(4) no 2_545
C16 F26 3.548(3) no 3_565
C16 O1 3.575(3) no 3_565
C16 O31 3.492(4) no 3_565
C17 F26 3.454(3) no 3_565
C17 O31 3.395(4) no 3_565
C18 C12 3.541(4) no 1_455
C22 O1 3.332(3) no 3_565
C25 F26 3.596(4) no 3_665
Cl21 H17 2.7925 no .
Cl21 H19 2.8023 no .
S29 H14 3.4270 no .
S29 H16 3.3306 no .
S29 H24 3.5908 no .
F26 H10 2.7347 no .
F27 H10 3.3140 no .
O1 H16 2.5876 no .
O30 H14 3.0083 no .
O31 H3 2.5438 no .
O31 H10 2.5336 no .
N2 H3 2.6146 no .
N2 H7 2.5922 no .
N2 H16 2.6771 no .
C3 H5 3.2662 no .
C3 H7 3.2740 no .
C4 H6 3.2533 no .
C5 H3 3.2694 no .
C5 H7 3.2620 no .
C6 H4 3.2504 no .
C7 H3 3.2752 no .
C7 H5 3.2623 no .
C7 H16 3.5869 no .
C7 H24 3.0170 no .
C8 H4 3.2487 no .
C8 H6 3.2585 no .
C8 H16 3.1811 no .
C8 H24 2.8850 no .
C9 H11 3.2574 no .
C9 H13 3.2669 no .
C9 H24 2.6162 no .
C10 H12 3.2558 no .
C10 H14 3.2655 no .
C11 H13 3.2504 no .
C12 H10 3.2571 no .
C12 H14 3.2508 no .
C13 H11 3.2486 no .
C14 H10 3.2675 no .
C14 H12 3.2510 no .
C14 H24 2.7752 no .
C15 H7 2.7620 no .
C15 H14 3.5068 no .
C15 H17 3.2723 no .
C15 H19 3.2755 no .
C16 H7 3.2834 no .
C16 H20 3.2565 no .
C16 H24 3.3038 no .
C17 H19 3.2634 no .
C18 H16 3.2450 no .
C18 H20 3.2385 no .
C19 H17 3.2627 no .
C20 H7 3.2256 no .
C20 H14 3.4252 no .
C20 H16 3.2577 no .
C20 H24 2.5610 no .
C22 H3 2.7948 no .
C22 H10 2.6852 no .
C22 H16 3.2988 no .
C22 H24 2.7302 no .
C23 H10 2.6741 no .
C23 H14 2.6710 no .
C23 H16 3.3975 no .
C24 H7 2.6823 no .
C24 H14 2.8715 no .
C24 H16 2.7023 no .
C24 H20 2.6342 no .
C25 H10 3.3275 no .
H3 H4 2.3342 no .
H4 H5 2.3340 no .
H5 H6 2.3332 no .
H6 H7 2.3416 no .
H7 H16 3.5237 no .
H7 H20 3.4328 no .
H7 H24 2.5377 no .
H10 H11 2.3364 no .
H11 H12 2.3245 no .
H12 H13 2.3277 no .
H13 H14 2.3371 no .
H14 H20 2.8548 no .
H14 H24 2.5288 no .
H16 H17 2.3446 no .
H16 H24 3.5965 no .
H19 H20 2.3412 no .
H20 H24 2.3608 no .
Cl21 H3 3.0425 no 4_455
Cl21 H6 3.3028 no 2_455
Cl21 H7 2.9127 no 2_455
Cl21 H12 2.8516 no 2_555
Cl21 H13 3.5736 no 1_455
F26 H10 3.1917 no 3_665
F26 H11 3.3029 no 3_665
F26 H16 3.0349 no 3_565
F26 H17 2.8605 no 3_565
F27 H10 3.5681 no 3_665
F27 H17 2.8300 no 1_655
F27 H19 3.3710 no 2_555
F27 H20 3.0154 no 2_555
F28 H4 3.5631 no 3_565
F28 H10 3.2732 no 3_665
F28 H11 2.9325 no 3_665
F28 H19 3.3058 no 2_555
F28 H20 2.8982 no 2_555
O1 H3 2.9394 no 3_565
O1 H13 3.4404 no 2_555
O1 H16 2.6336 no 3_565
O30 H4 2.5201 no 4_555
O30 H5 3.4354 no 4_555
O30 H13 3.0896 no 2_555
O30 H14 3.0601 no 2_555
O30 H20 3.4178 no 2_555
O31 H6 3.5541 no 3_555
O31 H13 3.5395 no 4_454
O31 H16 3.0194 no 3_565
O31 H17 2.8314 no 3_565
O31 H19 3.2382 no 4_554
N2 H6 3.5726 no 3_555
C3 H7 3.5022 no 3_555
C3 H13 3.4287 no 4_454
C3 H14 3.5204 no 4_454
C4 H7 3.5777 no 3_555
C4 H14 3.1453 no 4_454
C4 H24 3.1163 no 3_555
C5 H11 3.4471 no 1_455
C5 H24 2.8167 no 3_555
C6 H11 2.7746 no 1_455
C6 H24 3.4595 no 3_555
C7 H11 3.0009 no 1_455
C7 H12 3.5556 no 1_455
C9 H5 2.8783 no 3_555
C10 H5 3.1386 no 3_555
C10 H6 3.4004 no 3_555
C11 H5 3.3407 no 3_555
C11 H6 3.3474 no 1_655
C12 H5 3.3010 no 3_555
C13 H3 3.2063 no 4_555
C13 H5 3.0450 no 3_555
C14 H3 3.5173 no 4_555
C14 H4 3.0418 no 4_555
C14 H5 2.8254 no 3_555
C16 H13 3.5883 no 2_555
C17 H12 3.5310 no 2_555
C17 H13 3.3346 no 2_555
C18 H12 3.3478 no 1_455
C18 H12 3.0815 no 2_555
C18 H13 3.5881 no 2_555
C19 H12 3.4174 no 1_455
C22 H6 3.4610 no 3_555
C22 H16 3.4438 no 3_565
C24 H5 3.5204 no 3_555
C25 H10 3.5547 no 3_665
C25 H20 3.4254 no 2_555
H3 Cl21 3.0425 no 4_554
H3 O1 2.9394 no 3_565
H3 C13 3.2063 no 4_454
H3 C14 3.5173 no 4_454
H3 H13 2.5841 no 4_454
H3 H14 3.1882 no 4_454
H4 F28 3.5631 no 3_565
H4 O30 2.5201 no 4_454
H4 C14 3.0418 no 4_454
H4 H13 3.5857 no 4_454
H4 H14 2.4297 no 4_454
H4 H24 3.2075 no 3_555
H5 O30 3.4354 no 4_454
H5 C9 2.8783 no 3_555
H5 C10 3.1386 no 3_555
H5 C11 3.3407 no 3_555
H5 C12 3.3010 no 3_555
H5 C13 3.0450 no 3_555
H5 C14 2.8254 no 3_555
H5 C24 3.5204 no 3_555
H5 H13 3.5444 no 3_555
H5 H14 3.2309 no 3_555
H5 H24 2.7363 no 3_555
H6 Cl21 3.3028 no 2_445
H6 O31 3.5541 no 3_555
H6 N2 3.5726 no 3_555
H6 C10 3.4004 no 3_555
H6 C11 3.3474 no 1_455
H6 C22 3.4610 no 3_555
H6 H10 3.3205 no 3_555
H6 H11 2.7316 no 1_455
H6 H12 3.2630 no 1_455
H7 Cl21 2.9127 no 2_445
H7 C3 3.5022 no 3_555
H7 C4 3.5777 no 3_555
H7 H11 3.1108 no 1_455
H7 H12 3.0195 no 1_455
H10 F26 3.1917 no 3_665
H10 F27 3.5681 no 3_665
H10 F28 3.2732 no 3_665
H10 C25 3.5547 no 3_665
H10 H6 3.3205 no 3_555
H10 H19 3.2882 no 4_554
H11 F26 3.3029 no 3_665
H11 F28 2.9325 no 3_665
H11 C5 3.4471 no 1_655
H11 C6 2.7746 no 1_655
H11 C7 3.0009 no 1_655
H11 H6 2.7316 no 1_655
H11 H7 3.1108 no 1_655
H12 Cl21 2.8516 no 2_545
H12 C7 3.5556 no 1_655
H12 C17 3.5310 no 2_545
H12 C18 3.3478 no 1_655
H12 C18 3.0815 no 2_545
H12 C19 3.4174 no 1_655
H12 H6 3.2630 no 1_655
H12 H7 3.0195 no 1_655
H12 H17 3.5855 no 2_545
H13 Cl21 3.5736 no 1_655
H13 O1 3.4404 no 2_545
H13 O30 3.0896 no 2_545
H13 O31 3.5395 no 4_555
H13 C3 3.4287 no 4_555
H13 C16 3.5883 no 2_545
H13 C17 3.3346 no 2_545
H13 C18 3.5881 no 2_545
H13 H3 2.5841 no 4_555
H13 H4 3.5857 no 4_555
H13 H5 3.5444 no 3_555
H13 H17 3.4990 no 2_545
H14 O30 3.0601 no 2_545
H14 C3 3.5204 no 4_555
H14 C4 3.1453 no 4_555
H14 H3 3.1882 no 4_555
H14 H4 2.4297 no 4_555
H14 H5 3.2309 no 3_555
H16 F26 3.0349 no 3_565
H16 O1 2.6336 no 3_565
H16 O31 3.0194 no 3_565
H16 C22 3.4438 no 3_565
H17 F26 2.8605 no 3_565
H17 F27 2.8300 no 1_455
H17 O31 2.8314 no 3_565
H17 H12 3.5855 no 2_555
H17 H13 3.4990 no 2_555
H17 H19 3.5520 no 2_455
H19 F27 3.3710 no 2_545
H19 F28 3.3058 no 2_545
H19 O31 3.2382 no 4_455
H19 H10 3.2882 no 4_455
H19 H17 3.5520 no 2_445
H20 F27 3.0154 no 2_545
H20 F28 2.8982 no 2_545
H20 O30 3.4178 no 2_545
H20 C25 3.4254 no 2_545
H24 C4 3.1163 no 3_555
H24 C5 2.8167 no 3_555
H24 C6 3.4595 no 3_555
H24 H4 3.2075 no 3_555
H24 H5 2.7363 no 3_555

loop_
_geom_torsion_atom_site_label_1
_geom_torsion_atom_site_label_2
_geom_torsion_atom_site_label_3
_geom_torsion_atom_site_label_4
_geom_torsion
_geom_torsion_publ_flag
O1 S29 C23 C9 160.96(13) no
O1 S29 C23 C22 27.51(18) no
O1 S29 C23 C24 -66.84(16) no
O1 S29 C25 F26 -64.73(18) no
O1 S29 C25 F27 172.03(16) no
O1 S29 C25 F28 53.77(18) no
O30 S29 C23 C9 -63.09(18) no
O30 S29 C23 C22 163.47(14) no
O30 S29 C23 C24 69.12(16) no
O30 S29 C25 F26 166.78(16) no
O30 S29 C25 F27 43.5(2) no
O30 S29 C25 F28 -74.73(18) no
C23 S29 C25 F26 50.42(18) no
C23 S29 C25 F27 -72.82(19) no
C23 S29 C25 F28 168.92(15) no
C25 S29 C23 C9 49.53(17) no
C25 S29 C23 C22 -83.91(16) no
C25 S29 C23 C24 -178.26(13) no
C8 N2 C22 O31 8.1(5) no
C8 N2 C22 C23 -168.8(3) no
C22 N2 C8 C3 -13.4(4) no
C22 N2 C8 C7 165.9(3) no
C8 N2 C24 C15 -64.1(3) no
C8 N2 C24 C23 169.5(3) no
C24 N2 C8 C3 -178.7(2) no
C24 N2 C8 C7 0.6(4) no
C22 N2 C24 C15 126.6(2) no
C22 N2 C24 C23 0.28(17) no
C24 N2 C22 O31 176.6(3) no
C24 N2 C22 C23 -0.29(17) no
C4 C3 C8 N2 -179.6(3) no
C4 C3 C8 C7 1.1(4) no
C8 C3 C4 C5 0.7(4) no
C3 C4 C5 C6 -2.2(4) no
C4 C5 C6 C7 1.8(4) no
C5 C6 C7 C8 -0.0(4) no
C6 C7 C8 N2 179.2(2) no
C6 C7 C8 C3 -1.5(4) no
C10 C9 C14 C13 0.2(4) no
C14 C9 C10 C11 -0.7(4) no
C10 C9 C23 S29 -99.4(3) no
C10 C9 C23 C22 32.5(3) no
C10 C9 C23 C24 129.9(3) no
C23 C9 C10 C11 -179.3(2) no
C14 C9 C23 S29 82.0(3) no
C14 C9 C23 C22 -146.1(2) no
C14 C9 C23 C24 -48.7(3) no
C23 C9 C14 C13 178.78(19) no
C9 C10 C11 C12 0.4(5) no
C10 C11 C12 C13 0.4(5) no
C11 C12 C13 C14 -0.9(5) no
C12 C13 C14 C9 0.6(4) no
C16 C15 C20 C19 -0.1(4) no
C20 C15 C16 C17 0.2(4) no
C16 C15 C24 N2 -28.7(4) no
C16 C15 C24 C23 75.2(3) no
C24 C15 C16 C17 176.0(2) no
C20 C15 C24 N2 147.1(3) no
C20 C15 C24 C23 -109.0(3) no
C24 C15 C20 C19 -176.0(2) no
C15 C16 C17 C18 -0.6(4) no
C16 C17 C18 Cl21 -177.3(2) no
C16 C17 C18 C19 0.7(4) no
Cl21 C18 C19 C20 177.49(18) no
C17 C18 C19 C20 -0.6(5) no
C18 C19 C20 C15 0.2(5) no
O31 C22 C23 S29 70.8(4) no
O31 C22 C23 C9 -60.5(4) no
O31 C22 C23 C24 -176.6(3) no
N2 C22 C23 S29 -112.29(18) no
N2 C22 C23 C9 116.4(2) no
N2 C22 C23 C24 0.27(16) no
S29 C23 C24 N2 112.73(14) no
S29 C23 C24 C15 -6.1(3) no
C9 C23 C24 N2 -116.9(2) no
C9 C23 C24 C15 124.3(3) no
C22 C23 C24 N2 -0.25(15) no
C22 C23 C24 C15 -119.0(2) no
